data_4021399
loop_
_publ_author_name
'Yuka Kobayashi'
'Fumi Morisawa'
'Kazuhiko Saigo'

_publ_contact_author_address
;
    Hongo, 7-3-1, Bunkyo, Tokyo, Japan
;
_publ_contact_author_email 'saigo@chiral.t.u-tokyo.ac.jp    '
_publ_contact_author_fax +81-3-5802-3348
_publ_contact_author_name 'Kazuhiko Saigo'
_publ_contact_author_phone +81-3-5841-7266
_publ_section_title
;
 Enantiopure O-Substituted Phenylphosphonothioic Acids:
 Chiral Recognition Ability during Salt Crystallization
 and Chiral Recognition Mechanism
;
_journal_name_full 'Journal of Organic Chemistry'
_journal_page_first 606
_journal_page_last 615
_journal_paper_doi 10.1021/jo052020v
_journal_volume 71
_journal_year 2006
_chemical_absolute_configuration rm
_chemical_formula_moiety 'C22 H28 N O2 P S '
_chemical_formula_sum 'C22 H28 N O2 P S'
_chemical_formula_weight 401.50
_chemical_name_common
;
(R)-1-(p-npronylphenyl)ethylammonium_(Sp)-O-ethyl phenylphosphonothioate
;
_space_group_IT_number 19
_space_group_name_Hall 'P 2ac 2ab'
_space_group_name_H-M_alt 'P 21 21 21'
_symmetry_cell_setting orthorhombic
_symmetry_Int_Tables_number 19
_symmetry_space_group_name_Hall 'P 2ac 2ab'
_symmetry_space_group_name_H-M 'P 21 21 21'
_audit_creation_date 2005-11-08
_audit_creation_method 'by CrystalStructure 3.6.0'
_cell_angle_alpha 90
_cell_angle_beta 90
_cell_angle_gamma 90
_cell_formula_units_Z 4
_cell_length_a 6.3400
_cell_length_b 17.7280
_cell_length_c 18.4370
_cell_measurement_temperature 296.1
_cell_volume 2072.2362
_computing_cell_refinement Unknown
_computing_data_collection Unknown
_computing_data_reduction CrystalStructure
_computing_publication_material 'CrystalStructure 3.6.0'
_computing_structure_refinement CRYSTALS
_computing_structure_solution SIR92
_diffrn_measured_fraction_theta_full 0.8510
_diffrn_measured_fraction_theta_max 0.8510
_diffrn_measurement_device_type 'Mac Science DIP-2030'
_diffrn_measurement_method 'Imageing plate (omega-scan)'
_diffrn_radiation_type 'Mo K\a'
_diffrn_radiation_wavelength 0.7107
_diffrn_reflns_limit_h_max 7
_diffrn_reflns_limit_h_min 0
_diffrn_reflns_limit_k_max 21
_diffrn_reflns_limit_k_min 0
_diffrn_reflns_limit_l_max 22
_diffrn_reflns_limit_l_min 0
_diffrn_reflns_number 2086
_diffrn_reflns_theta_full 26.31
_diffrn_reflns_theta_max 26.31
_exptl_absorpt_coefficient_mu 0.250
_exptl_absorpt_correction_type none
_exptl_crystal_colour nONE
_exptl_crystal_density_diffrn 1.287
_exptl_crystal_density_method 'not measured'
_exptl_crystal_description nONE
_exptl_crystal_F_000 856.00
_exptl_crystal_size_max 0.50
_exptl_crystal_size_mid 0.30
_exptl_crystal_size_min 0.30
_refine_diff_density_max 0.28
_refine_diff_density_min -0.34
_refine_ls_extinction_method none
_refine_ls_goodness_of_fit_ref 0.875
_refine_ls_hydrogen_treatment calc
_refine_ls_number_parameters 245
_refine_ls_number_reflns 991
_refine_ls_R_factor_gt 0.0590
_refine_ls_shift/su_max 0.0020
_refine_ls_structure_factor_coef F
_refine_ls_weighting_details 'w = 1/[0.0100Fo^2^ + 1.0000\s(Fo^2^)]'
_refine_ls_weighting_scheme calc
_refine_ls_wR_factor_ref 0.0890
_reflns_number_gt 991
_reflns_number_total 2075
_reflns_threshold_expression F^2^>2.0\s(F^2^)
_cod_data_source_file jo052020vsi20051117_111416_04.cif
_cod_original_formula_sum 'C22 H28 N O2 P S '
_cod_database_code 4021399

loop_
_symmetry_equiv_pos_site_id
_symmetry_equiv_pos_as_xyz
1 +X,+Y,+Z
2 1/2+X,1/2-Y,-Z
3 -X,1/2+Y,1/2-Z
4 1/2-X,-Y,1/2+Z

loop_
_atom_site_label
_atom_site_type_symbol
_atom_site_fract_x
_atom_site_fract_y
_atom_site_fract_z
_atom_site_U_iso_or_equiv
_atom_site_adp_type
_atom_site_occupancy
_atom_site_symmetry_multiplicity
_atom_site_calc_flag
_atom_site_refinement_flags
S(1) S 0.0143(4) 0.2200(2) -0.6580(2) 0.0624(8) Uani 1.00 1 d .
P(2) P 0.3036(4) 0.1841(3) -0.6639(2) 0.0912(13) Uani 1.00 1 d .
O(3) O -0.0638(10) 0.2525(4) -0.5870(3) 0.065(2) Uani 1.00 1 d .
O(4) O -0.1499(11) 0.1538(4) -0.6744(4) 0.062(2) Uani 1.00 1 d .
N(5) N 0.1286(11) 0.3296(5) -0.4784(5) 0.053(3) Uani 1.00 1 d .
C(6) C 0.086(2) 0.4587(6) -0.5225(6) 0.059(4) Uani 1.00 1 d .
C(7) C -0.038(2) 0.2890(6) -0.7270(6) 0.057(3) Uani 1.00 1 d .
C(8) C 0.239(1) 0.4007(6) -0.4963(7) 0.068(4) Uani 1.00 1 d .
C(9) C -0.145(2) 0.5125(7) -0.6115(7) 0.070(4) Uani 1.00 1 d .
C(10) C -0.013(2) 0.4564(7) -0.5874(7) 0.072(4) Uani 1.00 1 d .
C(11) C -0.230(2) 0.3243(8) -0.7290(9) 0.089(5) Uani 1.00 1 d .
C(12) C 0.048(3) 0.5212(8) -0.4805(9) 0.105(6) Uani 1.00 1 d .
C(13) C 0.110(2) 0.3073(8) -0.7798(7) 0.087(5) Uani 1.00 1 d .
C(14) C -0.120(3) 0.1080(8) -0.7372(8) 0.106(6) Uani 1.00 1 d .
C(15) C 0.409(2) 0.3827(9) -0.5508(9) 0.120(6) Uani 1.00 1 d .
C(16) C -0.303(3) 0.6418(9) -0.5990(10) 0.110(6) Uani 1.00 1 d .
C(17) C -0.174(2) 0.5757(8) -0.5704(8) 0.081(5) Uani 1.00 1 d .
C(18) C -0.077(3) 0.5777(9) -0.5055(8) 0.121(7) Uani 1.00 1 d .
C(19) C -0.291(3) 0.0496(8) -0.7376(9) 0.115(6) Uani 1.00 1 d .
C(20) C 0.066(4) 0.3614(10) -0.8286(10) 0.121(8) Uani 1.00 1 d .
C(21) C -0.269(3) 0.3804(10) -0.7791(11) 0.119(7) Uani 1.00 1 d .
C(22) C -0.512(4) 0.6457(12) -0.5651(11) 0.154(9) Uani 1.00 1 d .
C(23) C -0.127(5) 0.3991(12) -0.8297(13) 0.148(10) Uani 1.00 1 d .
C(24) C -0.646(4) 0.7148(10) -0.5887(13) 0.181(10) Uani 1.00 1 d .
H(1) H 0.2443 0.2835 -0.7793 0.105 Uiso 1.00 1 c R
H(2) H 0.1607 0.3740 -0.8666 0.145 Uiso 1.00 1 c R
H(3) H -0.1623 0.4355 -0.8655 0.177 Uiso 1.00 1 c R
H(4) H -0.3978 0.4075 -0.7780 0.143 Uiso 1.00 1 c R
H(5) H -0.3326 0.3122 -0.6931 0.107 Uiso 1.00 1 c R
H(6) H 0.0151 0.4148 -0.6184 0.086 Uiso 1.00 1 c R
H(7) H -0.2175 0.5076 -0.6563 0.085 Uiso 1.00 1 c R
H(8) H -0.0910 0.6229 -0.4784 0.145 Uiso 1.00 1 c R
H(9) H 0.1083 0.5242 -0.4333 0.127 Uiso 1.00 1 c R
H(10) H 0.3008 0.4192 -0.4530 0.082 Uiso 1.00 1 c R
H(11) H 0.0117 0.0828 -0.7334 0.127 Uiso 1.00 1 c R
H(12) H -0.1227 0.1370 -0.7806 0.127 Uiso 1.00 1 c R
H(13) H -0.3171 0.6391 -0.6503 0.132 Uiso 1.00 1 c R
H(14) H -0.2291 0.6864 -0.5863 0.132 Uiso 1.00 1 c R
H(15) H -0.4971 0.6478 -0.5139 0.185 Uiso 1.00 1 c R
H(16) H -0.5854 0.6009 -0.5781 0.185 Uiso 1.00 1 c R
H(17) H -0.3473 0.0438 -0.7850 0.139 Uiso 1.00 1 c R
H(18) H -0.3971 0.0679 -0.7059 0.139 Uiso 1.00 1 c R
H(19) H -0.2412 0.0022 -0.7205 0.139 Uiso 1.00 1 c R
H(20) H 0.0546 0.3126 -0.5202 0.064 Uiso 1.00 1 c R
H(21) H 0.0315 0.3381 -0.4401 0.064 Uiso 1.00 1 c R
H(22) H 0.2282 0.2924 -0.4641 0.064 Uiso 1.00 1 c R
H(23) H 0.3852 0.3360 -0.5747 0.144 Uiso 1.00 1 c R
H(24) H 0.5409 0.3812 -0.5264 0.144 Uiso 1.00 1 c R
H(25) H 0.4104 0.4223 -0.5856 0.144 Uiso 1.00 1 c R
H(26) H -0.5954 0.7305 -0.6348 0.217 Uiso 1.00 1 c R
H(27) H -0.6300 0.7548 -0.5549 0.217 Uiso 1.00 1 c R
H(28) H -0.7906 0.7016 -0.5924 0.217 Uiso 1.00 1 c R

loop_
_atom_site_aniso_label
_atom_site_aniso_U_11
_atom_site_aniso_U_22
_atom_site_aniso_U_33
_atom_site_aniso_U_12
_atom_site_aniso_U_13
_atom_site_aniso_U_23
S(1) 0.0534(12) 0.077(2) 0.056(2) -0.002(1) -0.0021(13) -0.002(2)
P(2) 0.053(2) 0.147(4) 0.074(3) 0.022(2) -0.006(2) 0.008(2)
O(3) 0.073(4) 0.085(6) 0.037(4) -0.021(4) 0.011(3) -0.017(4)
O(4) 0.063(4) 0.050(5) 0.073(6) -0.013(3) -0.002(4) -0.014(4)
N(5) 0.050(4) 0.057(6) 0.053(5) -0.001(4) 0.001(4) 0.005(4)
C(6) 0.077(6) 0.045(8) 0.056(8) 0.001(5) 0.000(6) -0.002(6)
C(7) 0.067(6) 0.053(7) 0.052(7) 0.003(6) -0.019(5) -0.007(5)
C(8) 0.053(5) 0.066(8) 0.087(9) -0.010(5) -0.012(6) 0.002(7)
C(9) 0.094(9) 0.062(9) 0.055(8) -0.009(7) -0.006(6) 0.010(7)
C(10) 0.085(7) 0.065(8) 0.065(8) 0.010(7) -0.007(7) -0.001(6)
C(11) 0.067(6) 0.097(10) 0.103(12) 0.007(7) -0.019(7) -0.003(9)
C(12) 0.15(1) 0.076(11) 0.087(11) 0.027(9) -0.052(10) -0.000(9)
C(13) 0.101(9) 0.096(12) 0.064(10) -0.028(8) 0.007(7) 0.015(8)
C(14) 0.145(13) 0.099(12) 0.074(10) -0.039(11) 0.027(9) -0.039(9)
C(15) 0.077(8) 0.098(12) 0.19(2) -0.002(8) 0.053(10) 0.046(11)
C(16) 0.132(12) 0.099(13) 0.099(13) 0.017(10) 0.004(10) 0.013(10)
C(17) 0.104(9) 0.052(9) 0.088(11) 0.007(7) 0.002(8) 0.020(8)
C(18) 0.19(2) 0.101(13) 0.072(11) 0.048(13) -0.032(11) -0.029(9)
C(19) 0.142(13) 0.102(12) 0.103(13) 0.014(11) -0.006(10) -0.034(11)
C(20) 0.17(2) 0.095(13) 0.10(1) -0.032(12) 0.012(12) 0.024(12)
C(21) 0.15(2) 0.082(13) 0.12(2) 0.013(11) -0.074(13) 0.008(11)
C(22) 0.17(2) 0.16(2) 0.13(2) 0.04(2) -0.01(1) 0.04(1)
C(23) 0.22(2) 0.10(2) 0.12(2) -0.06(2) -0.06(2) 0.07(1)
C(24) 0.21(2) 0.13(2) 0.20(2) 0.10(2) -0.04(2) -0.02(2)

loop_
_atom_type_symbol
_atom_type_description
_atom_type_scat_dispersion_real
_atom_type_scat_dispersion_imag
_atom_type_scat_source
C C 0.003 0.002
;
International Tables for Crystallography
(1992, Vol. C, Tables 4.2.6.8 and 6.1.1.4)
;
H H 0.000 0.000
;
International Tables for Crystallography
(1992, Vol. C, Table 6.1.1.4)
;
O O 0.011 0.006
;
International Tables for Crystallography
(1992, Vol. C, Tables 4.2.6.8 and 6.1.1.4)
;
N N 0.006 0.003
;
International Tables for Crystallography
(1992, Vol. C, Tables 4.2.6.8 and 6.1.1.4)
;
P P 0.102 0.094
;
International Tables for Crystallography
(1992, Vol. C, Tables 4.2.6.8 and 6.1.1.4)
;
S S 0.125 0.123
;
International Tables for Crystallography
(1992, Vol. C, Tables 4.2.6.8 and 6.1.1.4)
;

loop_
_geom_angle_atom_site_label_1
_geom_angle_atom_site_label_2
_geom_angle_atom_site_label_3
_geom_angle
O(3) S(1) P(2) 118.7723
O(4) S(1) P(2) 111.3418
C(7) S(1) P(2) 110.9761
O(4) S(1) O(3) 103.3327
C(7) S(1) O(3) 106.9834
C(7) S(1) O(4) 104.2341
S(1) O(4) C(14) 119.0312
S(1) C(7) C(11) 119.5991
S(1) C(7) C(13) 121.9219
O(4) C(14) C(19) 107.5220
N(5) C(8) C(6) 110.6828
N(5) C(8) C(15) 107.8810
C(10) C(6) C(8) 124.4899
C(12) C(6) C(8) 119.0600
C(6) C(8) C(15) 113.2182
C(12) C(6) C(10) 116.3629
C(6) C(10) C(9) 123.1312
C(6) C(12) C(18) 120.2559
C(13) C(7) C(11) 118.4720
C(7) C(11) C(21) 120.1700
C(7) C(13) C(20) 119.5422
C(17) C(9) C(10) 119.7816
C(9) C(17) C(18) 117.0454
C(9) C(17) C(16) 120.7134
C(11) C(21) C(23) 121.8980
C(12) C(18) C(17) 123.3254
C(13) C(20) C(23) 122.3296
C(16) C(17) C(18) 122.1924
C(22) C(16) C(17) 111.9761
C(16) C(22) C(24) 114.2492
C(20) C(23) C(21) 117.4292
O(4) C(14) H(11) 108.8153
O(4) C(14) H(12) 111.8605
H(20) N(5) C(8) 108.8685
H(21) N(5) C(8) 109.6836
H(22) N(5) C(8) 109.8596
N(5) C(8) H(10) 107.5966
H(21) N(5) H(20) 109.4728
H(22) N(5) H(20) 109.4672
H(22) N(5) H(21) 109.4739
C(6) C(8) H(10) 107.6489
C(6) C(10) H(6) 117.9579
C(6) C(12) H(9) 119.5972
C(7) C(11) H(5) 119.0290
C(7) C(13) H(1) 119.7534
C(8) C(15) H(23) 112.2095
H(10) C(8) C(15) 109.6743
C(8) C(15) H(24) 108.7068
C(8) C(15) H(25) 107.4600
C(9) C(10) H(6) 118.8667
H(7) C(9) C(10) 120.5427
H(7) C(9) C(17) 119.6743
H(5) C(11) C(21) 120.6303
C(11) C(21) H(4) 120.0917
H(9) C(12) C(18) 120.1329
C(12) C(18) H(8) 119.8756
H(1) C(13) C(20) 120.6180
C(13) C(20) H(2) 121.9074
H(11) C(14) C(19) 108.0838
H(12) C(14) C(19) 110.9962
C(14) C(19) H(17) 110.5705
C(14) C(19) H(18) 105.9081
C(14) C(19) H(19) 111.8656
H(12) C(14) H(11) 109.4563
H(24) C(15) H(23) 109.4787
H(25) C(15) H(23) 109.4696
H(25) C(15) H(24) 109.4660
H(13) C(16) C(17) 110.8178
H(14) C(16) C(17) 106.8164
H(13) C(16) C(22) 110.0284
H(14) C(16) C(22) 107.6130
C(16) C(22) H(16) 107.1578
C(16) C(22) H(15) 109.5511
H(14) C(16) H(13) 109.4617
C(17) C(18) H(8) 116.6327
H(18) C(19) H(17) 109.4756
H(19) C(19) H(17) 109.4784
H(19) C(19) H(18) 109.4656
H(2) C(20) C(23) 115.6508
C(20) C(23) H(3) 122.9232
H(4) C(21) C(23) 118.0066
C(21) C(23) H(3) 119.5984
H(16) C(22) C(24) 108.7796
H(15) C(22) C(24) 107.5750
C(22) C(24) H(26) 107.4141
C(22) C(24) H(27) 110.3157
C(22) C(24) H(28) 110.6603
H(16) C(22) H(15) 109.4684
H(27) C(24) H(26) 109.4691
H(28) C(24) H(26) 109.4751
H(28) C(24) H(27) 109.4728

loop_
_geom_bond_atom_site_label_1
_geom_bond_atom_site_label_2
_geom_bond_distance
S(1) P(2) 1.9440
S(1) O(3) 1.5138
S(1) O(4) 1.5975
S(1) C(7) 1.7972
O(4) C(14) 1.4272
N(5) C(8) 1.4774
C(6) C(8) 1.4933
C(6) C(10) 1.3520
C(6) C(12) 1.3723
C(7) C(11) 1.3698
C(7) C(13) 1.3905
C(8) C(15) 1.5093
C(9) C(10) 1.3741
C(9) C(17) 1.3631
C(11) C(21) 1.3787
C(12) C(18) 1.3597
C(13) C(20) 1.3452
C(14) C(19) 1.4970
C(16) C(17) 1.5246
C(16) C(22) 1.4668
C(17) C(18) 1.3456
C(20) C(23) 1.3916
C(21) C(23) 1.3372
C(22) C(24) 1.5520
N(5) H(20) 0.9500
N(5) H(21) 0.9500
N(5) H(22) 0.9501
C(8) H(10) 0.9500
C(9) H(7) 0.9500
C(10) H(6) 0.9501
C(11) H(5) 0.9500
C(12) H(9) 0.9500
C(13) H(1) 0.9500
C(14) H(11) 0.9500
C(14) H(12) 0.9500
C(15) H(23) 0.9500
C(15) H(24) 0.9500
C(15) H(25) 0.9501
C(16) H(13) 0.9500
C(16) H(14) 0.9500
C(18) H(8) 0.9499
C(19) H(17) 0.9501
C(19) H(18) 0.9500
C(19) H(19) 0.9499
C(20) H(2) 0.9501
C(21) H(4) 0.9500
C(22) H(15) 0.9500
C(22) H(16) 0.9500
C(23) H(3) 0.9501
C(24) H(26) 0.9500
C(24) H(27) 0.9499
C(24) H(28) 0.9500

loop_
_geom_contact_atom_site_label_1
_geom_contact_atom_site_label_2
_geom_contact_distance
_geom_contact_site_symmetry_2
S(1) C(11) 2.7455 .
S(1) C(13) 2.7939 .
S(1) C(14) 2.6080 .
P(2) O(3) 2.9840 .
P(2) O(4) 2.9312 .
P(2) O(4) 3.5121 65501
P(2) N(5) 3.3453 55402
P(2) C(7) 3.0839 .
P(2) C(13) 3.2925 .
P(2) C(14) 3.2964 .
O(3) O(4) 2.4411 .
O(3) N(5) 2.7135 .
O(3) N(5) 2.7163 45402
O(3) C(7) 2.6666 .
O(3) C(8) 3.3620 45402
O(3) C(11) 3.0960 .
O(3) C(15) 3.4983 45402
O(4) P(2) 3.5121 45501
O(4) N(5) 3.1624 45402
O(4) C(7) 2.6821 .
O(4) C(8) 3.3675 45402
O(4) C(11) 3.2265 .
O(4) C(19) 2.3589 .
N(5) P(2) 3.3453 45402
N(5) O(3) 2.7163 55402
N(5) O(4) 3.1624 55402
N(5) C(6) 2.4436 .
N(5) C(10) 3.1463 .
N(5) C(12) 3.4341 .
N(5) C(15) 2.4146 .
C(6) C(9) 2.3973 .
C(6) C(15) 2.5070 .
C(6) C(17) 2.7912 .
C(6) C(18) 2.3690 .
C(7) C(14) 3.2570 .
C(7) C(20) 2.3638 .
C(7) C(21) 2.3823 .
C(7) C(23) 2.7753 .
C(8) O(3) 3.3620 55402
C(8) O(4) 3.3675 55402
C(8) C(10) 2.5188 .
C(8) C(12) 2.4706 .
C(9) C(12) 2.7136 .
C(9) C(16) 2.5110 .
C(9) C(18) 2.3101 .
C(9) C(22) 3.4227 .
C(10) C(12) 2.3150 .
C(10) C(15) 3.0530 .
C(10) C(17) 2.3679 .
C(10) C(18) 2.6583 .
C(11) C(13) 2.3719 .
C(11) C(20) 2.7078 .
C(11) C(23) 2.3742 .
C(12) C(15) 3.5964 .
C(12) C(17) 2.3811 .
C(13) C(21) 2.7275 .
C(13) C(23) 2.3975 .
C(15) O(3) 3.4983 55402
C(16) C(18) 2.5142 .
C(16) C(24) 2.5357 .
C(17) C(22) 2.4798 .
C(18) C(22) 3.2052 .
C(20) C(21) 2.3321 .
S(1) H(1) 2.8982 .
S(1) H(5) 2.8153 .
S(1) H(6) 3.5305 .
S(1) H(10) 3.4785 45402
S(1) H(11) 2.8007 .
S(1) H(12) 2.8329 .
S(1) H(20) 3.0368 .
S(1) H(22) 2.8994 45402
S(1) H(23) 3.4817 .
P(2) H(1) 2.7889 .
P(2) H(5) 3.2812 65501
P(2) H(11) 2.8795 .
P(2) H(12) 3.5541 .
P(2) H(13) 3.5195 54303
P(2) H(18) 2.9062 65501
P(2) H(21) 2.4323 55402
P(2) H(23) 3.1972 .
O(3) H(5) 2.8016 .
O(3) H(6) 2.9774 .
O(3) H(10) 3.2469 45402
O(3) H(20) 1.7938 .
O(3) H(20) 3.3299 45402
O(3) H(21) 3.1638 .
O(3) H(21) 3.0682 45402
O(3) H(22) 3.0106 .
O(3) H(22) 1.8061 45402
O(3) H(23) 3.2166 .
O(3) H(23) 3.3842 45402
O(3) H(24) 3.5676 45501
O(3) H(24) 3.2299 45402
O(4) H(5) 3.0571 .
O(4) H(10) 2.6987 45402
O(4) H(11) 1.9530 .
O(4) H(12) 1.9872 .
O(4) H(17) 3.0857 .
O(4) H(18) 2.2607 .
O(4) H(19) 2.8773 .
O(4) H(21) 2.9250 45402
O(4) H(22) 2.8334 45402
N(5) H(6) 3.0758 .
N(5) H(9) 3.5518 .
N(5) H(10) 1.9834 .
N(5) H(22) 3.5000 45402
N(5) H(23) 2.4100 .
N(5) H(23) 3.4582 45402
N(5) H(24) 2.9074 .
N(5) H(25) 3.1297 .
C(6) H(6) 1.9837 .
C(6) H(7) 3.2465 .
C(6) H(8) 3.2244 .
C(6) H(9) 2.0183 .
C(6) H(10) 1.9982 .
C(6) H(16) 3.4275 65501
C(6) H(20) 2.5984 .
C(6) H(21) 2.6455 .
C(6) H(22) 3.2653 .
C(6) H(23) 3.0430 .
C(6) H(24) 3.1967 .
C(6) H(25) 2.4501 .
C(7) H(1) 2.0364 .
C(7) H(2) 3.2371 .
C(7) H(4) 3.2383 .
C(7) H(5) 2.0104 .
C(7) H(6) 3.0160 .
C(7) H(12) 2.9203 .
C(7) H(26) 3.5996 44303
C(8) H(6) 2.6719 .
C(8) H(9) 2.6139 .
C(8) H(20) 1.9983 .
C(8) H(21) 2.0077 .
C(8) H(22) 2.0098 .
C(8) H(23) 2.0651 .
C(8) H(24) 2.0249 .
C(8) H(25) 2.0103 .
C(9) H(6) 2.0128 .
C(9) H(8) 3.1576 .
C(9) H(11) 3.2326 55303
C(9) H(12) 3.4222 55303
C(9) H(13) 2.5946 .
C(9) H(14) 3.1623 .
C(9) H(16) 3.2595 .
C(9) H(24) 3.4414 45501
C(9) H(25) 3.2755 45501
C(10) H(7) 2.0292 .
C(10) H(9) 3.1798 .
C(10) H(10) 3.2470 .
C(10) H(20) 2.8680 .
C(10) H(21) 3.4440 .
C(10) H(23) 3.3147 .
C(10) H(24) 3.3232 45501
C(10) H(25) 2.7516 .
C(11) H(1) 3.5322 45501
C(11) H(1) 3.2313 .
C(11) H(3) 3.2258 .
C(11) H(4) 2.0290 .
C(11) H(6) 3.0255 .
C(11) H(7) 3.5161 .
C(11) H(12) 3.5208 .
C(11) H(26) 3.2073 44303
C(12) H(2) 3.3559 56504
C(12) H(3) 3.3287 46504
C(12) H(6) 3.1734 .
C(12) H(8) 2.0094 .
C(12) H(10) 2.4673 .
C(12) H(16) 3.2594 65501
C(12) H(21) 3.3313 .
C(12) H(25) 3.4779 .
C(13) H(2) 2.0157 .
C(13) H(3) 3.2620 .
C(13) H(4) 3.5900 65501
C(13) H(5) 3.2300 .
C(13) H(6) 3.5834 .
C(13) H(12) 3.3613 .
C(13) H(13) 3.5046 54303
C(13) H(14) 3.3556 54303
C(13) H(19) 3.5532 55303
C(14) H(7) 3.4050 54303
C(14) H(10) 3.5749 45402
C(14) H(13) 3.5054 54303
C(14) H(17) 2.0354 .
C(14) H(18) 1.9807 .
C(14) H(19) 2.0500 .
C(14) H(28) 3.5963 44303
C(15) H(5) 3.3362 65501
C(15) H(6) 2.8483 .
C(15) H(10) 2.0362 .
C(15) H(20) 2.6299 .
C(15) H(21) 3.2445 .
C(15) H(22) 2.5369 .
C(16) H(1) 3.3885 55303
C(16) H(7) 2.6592 .
C(16) H(8) 2.6211 .
C(16) H(12) 3.4968 55303
C(16) H(15) 1.9966 .
C(16) H(16) 1.9687 .
C(16) H(17) 3.5365 45303
C(16) H(26) 2.5186 .
C(16) H(27) 2.9948 .
C(16) H(27) 3.5523 56402
C(16) H(28) 3.2692 .
C(16) H(28) 3.4202 65501
C(17) H(6) 3.2173 .
C(17) H(7) 2.0106 .
C(17) H(8) 1.9644 .
C(17) H(9) 3.2280 .
C(17) H(12) 3.5027 55303
C(17) H(13) 2.0631 .
C(17) H(14) 2.0162 .
C(17) H(15) 2.6308 .
C(17) H(16) 2.6508 .
C(17) H(28) 3.3245 65501
C(18) H(3) 3.0743 46504
C(18) H(7) 3.1735 .
C(18) H(9) 2.0120 .
C(18) H(13) 3.2597 .
C(18) H(14) 2.6203 .
C(18) H(15) 2.9436 .
C(18) H(16) 3.5143 .
C(18) H(16) 3.4167 65501
C(18) H(27) 3.1899 56402
C(18) H(28) 3.2693 65501
C(19) H(4) 3.2142 44303
C(19) H(9) 3.4713 45402
C(19) H(11) 2.0066 .
C(19) H(12) 2.0402 .
C(20) H(1) 2.0034 .
C(20) H(3) 2.0679 .
C(20) H(4) 3.1900 .
C(20) H(9) 3.4797 56404
C(20) H(15) 3.4469 46404
C(20) H(19) 2.8795 55303
C(21) H(1) 3.5344 45501
C(21) H(2) 3.1659 .
C(21) H(3) 1.9864 .
C(21) H(5) 2.0342 .
C(21) H(6) 3.5179 .
C(21) H(7) 3.2105 .
C(21) H(26) 3.2133 44303
C(22) H(7) 3.5090 .
C(22) H(8) 3.1387 .
C(22) H(13) 2.0021 .
C(22) H(14) 1.9741 .
C(22) H(17) 3.4205 45303
C(22) H(26) 2.0478 .
C(22) H(27) 2.0820 .
C(22) H(28) 2.0860 .
C(23) H(1) 3.2548 .
C(23) H(2) 1.9960 .
C(23) H(4) 1.9707 .
C(23) H(5) 3.2271 .
C(23) H(8) 3.2973 46404
C(23) H(11) 3.5335 55303
C(23) H(15) 3.5844 46404
C(23) H(19) 3.1044 55303
C(23) H(26) 3.5305 44303
C(24) H(8) 3.1508 46402
C(24) H(12) 3.1405 45303
C(24) H(13) 2.7261 .
C(24) H(14) 2.6901 .
C(24) H(15) 2.0497 .
C(24) H(16) 2.0640 .
H(1) C(11) 3.5322 65501
H(1) C(16) 3.3885 54303
H(1) C(21) 3.5344 65501
H(2) C(12) 3.3559 56404
H(3) C(12) 3.3287 46404
H(3) C(18) 3.0743 46404
H(4) C(13) 3.5900 45501
H(4) C(19) 3.2142 45303
H(5) P(2) 3.2812 45501
H(5) C(15) 3.3362 45501
H(7) C(14) 3.4050 55303
H(8) C(23) 3.2973 46504
H(8) C(24) 3.1508 56402
H(9) C(19) 3.4713 55402
H(9) C(20) 3.4797 56504
H(10) S(1) 3.4785 55402
H(10) O(3) 3.2469 55402
H(10) O(4) 2.6987 55402
H(10) C(14) 3.5749 55402
H(11) C(9) 3.2326 54303
H(11) C(23) 3.5335 54303
H(12) C(9) 3.4222 54303
H(12) C(16) 3.4968 54303
H(12) C(17) 3.5027 54303
H(12) C(24) 3.1405 44303
H(13) P(2) 3.5195 55303
H(13) C(13) 3.5046 55303
H(13) C(14) 3.5054 55303
H(14) C(13) 3.3556 55303
H(15) C(20) 3.4469 46504
H(15) C(23) 3.5844 46504
H(16) C(6) 3.4275 45501
H(16) C(12) 3.2594 45501
H(16) C(18) 3.4167 45501
H(17) C(16) 3.5365 44303
H(17) C(22) 3.4205 44303
H(18) P(2) 2.9062 45501
H(19) C(13) 3.5532 54303
H(19) C(20) 2.8795 54303
H(19) C(23) 3.1044 54303
H(20) O(3) 3.3299 55402
H(21) P(2) 2.4323 45402
H(21) O(3) 3.0682 55402
H(21) O(4) 2.9250 55402
H(22) S(1) 2.8994 55402
H(22) O(3) 1.8061 55402
H(22) O(4) 2.8334 55402
H(22) N(5) 3.5000 55402
H(23) O(3) 3.3842 55402
H(23) N(5) 3.4582 55402
H(24) O(3) 3.5676 65501
H(24) O(3) 3.2299 55402
H(24) C(9) 3.4414 65501
H(24) C(10) 3.3232 65501
H(25) C(9) 3.2755 65501
H(26) C(7) 3.5996 45303
H(26) C(11) 3.2073 45303
H(26) C(21) 3.2133 45303
H(26) C(23) 3.5305 45303
H(27) C(16) 3.5523 46402
H(27) C(18) 3.1899 46402
H(28) C(14) 3.5963 45303
H(28) C(16) 3.4202 45501
H(28) C(17) 3.3245 45501
H(28) C(18) 3.2693 45501

loop_
_cod_changelog_entry_id
_cod_changelog_entry_author
_cod_changelog_entry_date
_cod_changelog_entry_text
1 'Vaitkus, Antanas' 2024-11-16T00:18:53+02:00
;
 Replaced the '\/Y' character sequence with the backslash character ('\')
 in multiple data values.
;

loop_
_cod_related_entry_id
_cod_related_entry_database
_cod_related_entry_code
1 ChemSpider 9777798
